data_4317068
loop_
_publ_author_name
'Yulia Sevryugina'
'Richard L. Julius'
'M. Frederick Hawthorne'

_publ_section_title
;
 Novel Approach to Aminocarboranes by Mild Amidation of Selected
 Iodo-carboranes
;
_journal_name_full 'Inorganic Chemistry'
_journal_page_first 10627
_journal_page_last 10634
_journal_paper_doi 10.1021/ic101620h
_journal_volume 49
_journal_year 2010
_chemical_formula_moiety
;
 [B10 C2 H10] {(N H) (C O) (C6 H5)}2
;
_chemical_formula_sum 'C16 H22 B10 N2 O2'
_chemical_formula_weight 382.46
_chemical_melting_point ?
_chemical_name_systematic
; 
 N,N'-(1,7-Dicarba-closo-dodecaboran-9,10-diyl)
 dibenzamide 
;
_space_group_IT_number 76
_symmetry_cell_setting tetragonal
_symmetry_space_group_name_Hall 'P 4w'
_symmetry_space_group_name_H-M 'P 41'
_atom_sites_solution_hydrogens difmap
_atom_sites_solution_primary direct
_atom_sites_solution_secondary difmap
_audit_creation_method SHELXL-97
_cell_angle_alpha 90.00
_cell_angle_beta 90.00
_cell_angle_gamma 90.00
_cell_formula_units_Z 4
_cell_length_a 12.1116(5)
_cell_length_b 12.1116(5)
_cell_length_c 14.0454(11)
_cell_measurement_reflns_used 5244
_cell_measurement_temperature 173(2)
_cell_measurement_theta_max 27.09
_cell_measurement_theta_min 2.22
_cell_volume 2060.3(2)
_computing_cell_refinement 'SMART, SAINT'
_computing_data_collection SMART
_computing_data_reduction SAINT
_computing_molecular_graphics 'SHELXP-01 (Sheldrick, 2001)'
_computing_publication_material 'SHELXCIF-01 (Sheldrick, 2001)'
_computing_structure_refinement 'SHELXL-01 (Sheldrick, 2001)'
_computing_structure_solution 'SHELXS-01 (Sheldrick, 2001)'
_diffrn_ambient_temperature 173(2)
_diffrn_measured_fraction_theta_full 0.998
_diffrn_measured_fraction_theta_max 0.998
_diffrn_measurement_device_type 'Bruker SMART APEX CCD'
_diffrn_measurement_method '0.3 deg wide \w exposures'
_diffrn_radiation_monochromator graphite
_diffrn_radiation_source 'fine-focus sealed tube'
_diffrn_radiation_type MoK\a
_diffrn_radiation_wavelength 0.71073
_diffrn_reflns_av_R_equivalents 0.0397
_diffrn_reflns_av_sigmaI/netI 0.0235
_diffrn_reflns_limit_h_max 15
_diffrn_reflns_limit_h_min -15
_diffrn_reflns_limit_k_max 15
_diffrn_reflns_limit_k_min -15
_diffrn_reflns_limit_l_max 17
_diffrn_reflns_limit_l_min -18
_diffrn_reflns_number 18125
_diffrn_reflns_theta_full 27.14
_diffrn_reflns_theta_max 27.14
_diffrn_reflns_theta_min 1.68
_diffrn_standards_decay_% 0
_diffrn_standards_interval_count na
_diffrn_standards_interval_time na
_diffrn_standards_number 'none (area detector data)'
_exptl_absorpt_coefficient_mu 0.071
_exptl_absorpt_correction_T_max 0.9845
_exptl_absorpt_correction_T_min 0.9706
_exptl_absorpt_correction_type 'multi-scan (SADABS)'
_exptl_crystal_colour colourless
_exptl_crystal_density_diffrn 1.233
_exptl_crystal_density_meas ?
_exptl_crystal_density_method none
_exptl_crystal_description needle
_exptl_crystal_F_000 792
_exptl_crystal_size_max 0.42
_exptl_crystal_size_mid 0.24
_exptl_crystal_size_min 0.22
_refine_diff_density_max 0.143
_refine_diff_density_min -0.113
_refine_diff_density_rms 0.029
_refine_ls_abs_structure_details
; 'Flack H D (1983), Acta Cryst. A39, 876-881'. Compound is a weak
 anomalous scatterer, therefore all Bijvoet pairs have been merged.
;
_refine_ls_abs_structure_Flack 0(10)
_refine_ls_extinction_coef noref
_refine_ls_extinction_method none
_refine_ls_goodness_of_fit_ref 1.172
_refine_ls_hydrogen_treatment refall
_refine_ls_matrix_type full
_refine_ls_number_parameters 359
_refine_ls_number_reflns 2375
_refine_ls_number_restraints 1
_refine_ls_restrained_S_all 1.172
_refine_ls_R_factor_all 0.0405
_refine_ls_R_factor_gt 0.0350
_refine_ls_shift/su_max 0.000
_refine_ls_shift/su_mean 0.000
_refine_ls_structure_factor_coef Fsqd
_refine_ls_weighting_details 'calc w=1/[\s^2^(Fo^2^)+(0.0463P)^2^+0.0391P] where P=(Fo^2^+2Fc^2^)/3'
_refine_ls_weighting_scheme calc
_refine_ls_wR_factor_gt 0.0801
_refine_ls_wR_factor_ref 0.0821
_reflns_number_gt 2159
_reflns_number_total 2375
_reflns_threshold_expression >2sigma(I)
_cod_data_source_file ic101620h_si_002_08.cif
_cod_data_source_block m-[B10C2H10]-9,10-[NHCO(C6H5)]2_(15a)
_cod_depositor_comments
;
The following automatic conversions were performed:

'_chemical_melting_point' value 'not measured' was changed to '?' -
the value is undefined or not given.

Automatic conversion script
Id: cif_fix_values 1569 2011-02-09 13:29:24Z adriana 

The following automatic conversions were performed:

'_exptl_crystal_density_meas' value 'not measured' was changed to '?'
- the value is perceived as not measured.

Automatic conversion script
Id: cif_fix_values 3008 2015-01-20 13:52:24Z robertas 
;
_cod_database_code 4317068

loop_
_symmetry_equiv_pos_as_xyz
'x, y, z'
'-x, -y, z+1/2'
'-y, x, z+1/4'
'y, -x, z+3/4'

loop_
_atom_site_label
_atom_site_type_symbol
_atom_site_fract_x
_atom_site_fract_y
_atom_site_fract_z
_atom_site_U_iso_or_equiv
_atom_site_adp_type
_atom_site_occupancy
_atom_site_symmetry_multiplicity
_atom_site_calc_flag
_atom_site_refinement_flags
_atom_site_disorder_assembly
_atom_site_disorder_group
C1 C 1.15915(18) 0.54021(19) 0.01954(17) 0.0404(5) Uani 1 1 d . . .
H1 H 1.1632(19) 0.5142(19) -0.041(2) 0.040(6) Uiso 1 1 d . . .
B2 B 1.1936(2) 0.4527(2) 0.1079(2) 0.0443(6) Uani 1 1 d . . .
H2B H 1.2329(19) 0.377(2) 0.0988(18) 0.039(6) Uiso 1 1 d . . .
B3 B 1.2757(2) 0.5705(2) 0.0790(2) 0.0456(6) Uani 1 1 d . . .
H3B H 1.355(2) 0.5571(19) 0.0540(19) 0.048(7) Uiso 1 1 d . . .
B4 B 1.1874(2) 0.6769(2) 0.0393(2) 0.0392(5) Uani 1 1 d . . .
H4B H 1.211(2) 0.7312(19) -0.0185(19) 0.042(6) Uiso 1 1 d . . .
B5 B 1.05031(19) 0.62513(19) 0.04396(18) 0.0325(5) Uani 1 1 d . . .
H5B H 0.9911(19) 0.6468(18) -0.0123(18) 0.041(6) Uiso 1 1 d . . .
B6 B 1.0542(2) 0.4857(2) 0.0859(2) 0.0390(5) Uani 1 1 d . . .
H6B H 1.0008(19) 0.425(2) 0.0581(18) 0.045(6) Uiso 1 1 d . . .
C7 C 1.23499(18) 0.54374(18) 0.19245(19) 0.0434(5) Uani 1 1 d . . .
H7 H 1.288(2) 0.522(2) 0.2360(19) 0.048(7) Uiso 1 1 d . . .
B8 B 1.2395(2) 0.6791(2) 0.1569(2) 0.0407(6) Uani 1 1 d . . .
H8B H 1.303(2) 0.742(2) 0.178(2) 0.057(7) Uiso 1 1 d . . .
B9 B 1.09893(17) 0.71402(17) 0.13700(16) 0.0288(4) Uani 1 1 d . . .
B10 B 1.01472(19) 0.59512(18) 0.16482(17) 0.0321(5) Uani 1 1 d . . .
B11 B 1.1051(2) 0.4871(2) 0.2048(2) 0.0411(6) Uani 1 1 d . . .
H11B H 1.0934(19) 0.4303(19) 0.2595(18) 0.039(6) Uiso 1 1 d . . .
B12 B 1.1342(2) 0.62736(19) 0.23472(18) 0.0368(5) Uani 1 1 d . . .
H12B H 1.1348(18) 0.6515(18) 0.3075(18) 0.039(6) Uiso 1 1 d . . .
N1 N 1.06268(14) 0.82865(13) 0.15770(13) 0.0303(4) Uani 1 1 d . . .
H2 H 1.0977(19) 0.8619(19) 0.199(2) 0.037(6) Uiso 1 1 d . . .
C2 C 0.96812(15) 0.87562(15) 0.12901(13) 0.0283(4) Uani 1 1 d . . .
O1 O 0.89847(11) 0.82417(11) 0.08116(10) 0.0328(3) Uani 1 1 d . . .
C4 C 0.94743(16) 0.99325(16) 0.15635(14) 0.0304(4) Uani 1 1 d . . .
C8 C 0.83836(19) 1.02970(19) 0.16253(17) 0.0383(5) Uani 1 1 d . . .
H8 H 0.784(2) 0.981(2) 0.1535(19) 0.044(7) Uiso 1 1 d . . .
C9 C 0.8152(2) 1.13764(19) 0.18699(19) 0.0467(6) Uani 1 1 d . . .
H9 H 0.742(2) 1.154(2) 0.190(2) 0.058(8) Uiso 1 1 d . . .
C10 C 0.9008(2) 1.21177(18) 0.20396(19) 0.0486(6) Uani 1 1 d . . .
H10 H 0.876(2) 1.290(2) 0.2212(19) 0.049(7) Uiso 1 1 d . . .
C11 C 1.0078(2) 1.17705(18) 0.1964(2) 0.0457(5) Uani 1 1 d . . .
H11 H 1.069(2) 1.225(2) 0.2037(19) 0.042(6) Uiso 1 1 d . . .
C12 C 1.03284(18) 1.06825(16) 0.17302(15) 0.0350(5) Uani 1 1 d . . .
H12 H 1.110(2) 1.042(2) 0.165(2) 0.048(7) Uiso 1 1 d . . .
N2 N 0.90032(15) 0.61987(15) 0.19389(14) 0.0364(4) Uani 1 1 d . . .
H3 H 0.8726(18) 0.6749(19) 0.1689(17) 0.034(6) Uiso 1 1 d . . .
C3 C 0.83725(18) 0.56746(16) 0.25830(15) 0.0355(5) Uani 1 1 d . . .
O2 O 0.86962(15) 0.48687(15) 0.30287(13) 0.0561(5) Uani 1 1 d . . .
C5 C 0.72172(17) 0.61177(17) 0.27328(15) 0.0352(4) Uani 1 1 d . . .
C13 C 0.6850(2) 0.71105(18) 0.23462(17) 0.0401(5) Uani 1 1 d . . .
H13 H 0.7358(19) 0.7539(19) 0.1998(19) 0.040(6) Uiso 1 1 d . . .
C14 C 0.5766(2) 0.7452(2) 0.24901(18) 0.0462(5) Uani 1 1 d . . .
H14 H 0.550(2) 0.818(2) 0.223(2) 0.063(8) Uiso 1 1 d . . .
C15 C 0.5057(2) 0.6822(2) 0.30324(17) 0.0457(6) Uani 1 1 d . . .
H15 H 0.429(2) 0.709(2) 0.3154(18) 0.049(7) Uiso 1 1 d . . .
C16 C 0.54150(19) 0.5848(2) 0.34309(17) 0.0444(5) Uani 1 1 d . . .
H16 H 0.491(2) 0.5378(18) 0.3827(19) 0.046(7) Uiso 1 1 d . . .
C17 C 0.64903(19) 0.54895(19) 0.32733(15) 0.0403(5) Uani 1 1 d . . .
H17 H 0.673(2) 0.479(2) 0.358(2) 0.057(8) Uiso 1 1 d . . .

loop_
_atom_site_aniso_label
_atom_site_aniso_U_11
_atom_site_aniso_U_22
_atom_site_aniso_U_33
_atom_site_aniso_U_23
_atom_site_aniso_U_13
_atom_site_aniso_U_12
C1 0.0387(12) 0.0434(12) 0.0392(13) -0.0126(10) -0.0021(9) 0.0070(9)
B2 0.0441(14) 0.0325(12) 0.0565(17) -0.0114(11) -0.0073(12) 0.0096(10)
B3 0.0326(13) 0.0440(14) 0.0602(17) -0.0102(12) -0.0046(12) 0.0081(10)
B4 0.0323(12) 0.0383(13) 0.0469(14) -0.0042(11) 0.0024(10) 0.0023(9)
B5 0.0299(11) 0.0345(11) 0.0332(11) -0.0064(9) -0.0035(9) 0.0026(9)
B6 0.0385(13) 0.0309(11) 0.0478(14) -0.0101(10) -0.0058(11) 0.0011(9)
C7 0.0422(12) 0.0343(11) 0.0536(14) -0.0076(10) -0.0174(11) 0.0124(9)
B8 0.0310(12) 0.0343(12) 0.0567(15) -0.0065(11) -0.0137(11) 0.0057(9)
B9 0.0260(10) 0.0281(10) 0.0324(11) -0.0025(9) -0.0065(8) 0.0016(8)
B10 0.0360(12) 0.0256(10) 0.0347(11) 0.0014(9) -0.0045(10) 0.0003(8)
B11 0.0487(15) 0.0288(12) 0.0457(14) 0.0020(11) -0.0062(11) 0.0080(10)
B12 0.0438(13) 0.0319(12) 0.0348(13) -0.0035(9) -0.0116(10) 0.0097(10)
N1 0.0298(8) 0.0268(8) 0.0342(9) -0.0045(7) -0.0089(7) 0.0007(6)
C2 0.0291(10) 0.0296(9) 0.0262(9) 0.0043(7) -0.0009(8) 0.0014(8)
O1 0.0319(7) 0.0307(7) 0.0358(8) 0.0026(6) -0.0086(6) -0.0005(6)
C4 0.0356(10) 0.0288(9) 0.0266(9) 0.0040(8) -0.0035(8) 0.0041(8)
C8 0.0349(11) 0.0375(11) 0.0425(12) 0.0011(10) -0.0046(10) 0.0034(9)
C9 0.0446(13) 0.0439(13) 0.0517(14) -0.0015(11) -0.0016(11) 0.0164(10)
C10 0.0607(15) 0.0298(12) 0.0554(15) -0.0006(10) -0.0039(12) 0.0115(10)
C11 0.0520(14) 0.0285(11) 0.0566(14) 0.0021(10) -0.0062(12) -0.0018(10)
C12 0.0358(11) 0.0283(10) 0.0408(12) 0.0026(8) -0.0013(9) 0.0010(8)
N2 0.0372(9) 0.0295(9) 0.0423(10) 0.0077(8) 0.0017(8) 0.0034(7)
C3 0.0451(12) 0.0298(10) 0.0315(11) 0.0006(8) 0.0009(9) -0.0002(8)
O2 0.0660(11) 0.0510(10) 0.0514(10) 0.0204(8) 0.0143(9) 0.0167(8)
C5 0.0402(11) 0.0364(11) 0.0291(10) -0.0042(8) 0.0006(8) -0.0038(8)
C13 0.0442(12) 0.0361(11) 0.0400(12) 0.0001(9) 0.0069(10) -0.0002(9)
C14 0.0480(14) 0.0443(13) 0.0463(13) -0.0026(11) 0.0058(11) 0.0074(10)
C15 0.0425(13) 0.0599(15) 0.0348(12) -0.0114(11) 0.0049(10) 0.0015(11)
C16 0.0451(13) 0.0549(14) 0.0331(11) -0.0049(10) 0.0043(10) -0.0128(10)
C17 0.0487(13) 0.0419(12) 0.0302(11) 0.0006(9) -0.0008(9) -0.0067(10)

loop_
_atom_type_symbol
_atom_type_description
_atom_type_scat_dispersion_real
_atom_type_scat_dispersion_imag
_atom_type_scat_source
C C 0.0033 0.0000 'International Tables Vol C Tables 4.2.6.8 and 6.1.1.4'
H H 0.0000 0.0000 'International Tables Vol C Tables 4.2.6.8 and 6.1.1.4'
B B 0.0013 0.0000 'International Tables Vol C Tables 4.2.6.8 and 6.1.1.4'
N N 0.0061 0.0000 'International Tables Vol C Tables 4.2.6.8 and 6.1.1.4'
O O 0.0106 0.0000 'International Tables Vol C Tables 4.2.6.8 and 6.1.1.4'

loop_
_geom_angle_atom_site_label_1
_geom_angle_atom_site_label_2
_geom_angle_atom_site_label_3
_geom_angle
_geom_angle_site_symmetry_1
_geom_angle_site_symmetry_3
_geom_angle_publ_flag
B3 C1 B2 64.12(17) . . y
B3 C1 B5 114.68(17) . . y
B2 C1 B5 114.99(19) . . y
B3 C1 B6 116.0(2) . . y
B2 C1 B6 62.56(16) . . y
B5 C1 B6 63.18(14) . . y
B3 C1 B4 62.68(15) . . y
B2 C1 B4 116.09(18) . . y
B5 C1 B4 62.58(14) . . y
B6 C1 B4 115.71(17) . . y
B3 C1 H1 119.7(15) . . n
B2 C1 H1 117.3(15) . . n
B5 C1 H1 116.0(15) . . n
B6 C1 H1 114.7(15) . . n
B4 C1 H1 118.4(15) . . n
C1 B2 C7 100.34(17) . . y
C1 B2 B6 59.37(15) . . y
C7 B2 B6 104.96(17) . . y
C1 B2 B11 105.45(17) . . y
C7 B2 B11 59.38(15) . . y
B6 B2 B11 60.32(15) . . y
C1 B2 B3 57.83(15) . . y
C7 B2 B3 58.34(16) . . y
B6 B2 B3 108.18(18) . . y
B11 B2 B3 108.75(18) . . y
C1 B2 H2B 125.3(14) . . n
C7 B2 H2B 121.6(14) . . n
B6 B2 H2B 128.0(13) . . n
B11 B2 H2B 125.0(14) . . n
B3 B2 H2B 115.0(13) . . n
C1 B3 C7 100.40(19) . . y
C1 B3 B4 59.57(14) . . y
C7 B3 B4 105.04(19) . . y
C1 B3 B8 105.16(17) . . y
C7 B3 B8 59.25(16) . . y
B4 B3 B8 60.10(15) . . y
C1 B3 B2 58.06(15) . . y
C7 B3 B2 58.19(16) . . y
B4 B3 B2 108.54(17) . . y
B8 B3 B2 108.4(2) . . y
C1 B3 H3B 125.3(15) . . n
C7 B3 H3B 123.8(15) . . n
B4 B3 H3B 124.7(14) . . n
B8 B3 H3B 123.8(14) . . n
B2 B3 H3B 118.0(13) . . n
C1 B4 B3 57.75(14) . . y
C1 B4 B8 103.69(18) . . y
B3 B4 B8 59.99(15) . . y
C1 B4 B5 58.53(13) . . y
B3 B4 B5 107.25(18) . . y
B8 B4 B5 107.69(19) . . y
C1 B4 B9 104.22(17) . . y
B3 B4 B9 107.60(19) . . y
B8 B4 B9 59.72(14) . . y
B5 B4 B9 60.18(13) . . y
C1 B4 H4B 121.3(13) . . n
B3 B4 H4B 121.2(13) . . n
B8 B4 H4B 126.5(13) . . n
B5 B4 H4B 119.4(13) . . n
B9 B4 H4B 125.4(12) . . n
C1 B5 B4 58.89(13) . . y
C1 B5 B6 58.45(14) . . y
B4 B5 B6 108.71(17) . . y
C1 B5 B10 104.73(17) . . y
B4 B5 B10 109.41(17) . . y
B6 B5 B10 60.15(14) . . y
C1 B5 B9 104.76(15) . . y
B4 B5 B9 60.52(13) . . y
B6 B5 B9 108.56(17) . . y
B10 B5 B9 60.62(13) . . y
C1 B5 H5B 120.2(13) . . n
B4 B5 H5B 119.9(12) . . n
B6 B5 H5B 118.7(12) . . n
B10 B5 H5B 125.1(12) . . n
B9 B5 H5B 126.5(12) . . n
C1 B6 B2 58.06(15) . . y
C1 B6 B11 104.50(18) . . y
B2 B6 B11 60.39(15) . . y
C1 B6 B5 58.37(14) . . y
B2 B6 B5 107.32(18) . . y
B11 B6 B5 107.99(17) . . y
C1 B6 B10 104.49(16) . . y
B2 B6 B10 108.37(18) . . y
B11 B6 B10 60.34(14) . . y
B5 B6 B10 59.92(13) . . y
C1 B6 H6B 121.6(14) . . n
B2 B6 H6B 119.5(12) . . n
B11 B6 H6B 124.4(14) . . n
B5 B6 H6B 121.4(13) . . n
B10 B6 H6B 125.5(13) . . n
B12 C7 B2 114.90(18) . . y
B12 C7 B3 115.09(18) . . y
B2 C7 B3 63.46(17) . . y
B12 C7 B8 63.46(14) . . y
B2 C7 B8 115.3(2) . . y
B3 C7 B8 62.33(16) . . y
B12 C7 B11 62.95(14) . . y
B2 C7 B11 62.76(15) . . y
B3 C7 B11 115.77(19) . . y
B8 C7 B11 116.01(16) . . y
B12 C7 H7 116.0(16) . . n
B2 C7 H7 119.0(16) . . n
B3 C7 H7 118.1(17) . . n
B8 C7 H7 116.1(16) . . n
B11 C7 H7 117.1(16) . . n
C7 B8 B3 58.41(15) . . y
C7 B8 B4 104.26(17) . . y
B3 B8 B4 59.91(15) . . y
C7 B8 B9 104.06(17) . . y
B3 B8 B9 108.52(17) . . y
B4 B8 B9 60.97(13) . . y
C7 B8 B12 57.70(14) . . y
B3 B8 B12 107.10(18) . . y
B4 B8 B12 108.09(16) . . y
B9 B8 B12 59.83(13) . . y
C7 B8 H8B 126.6(13) . . n
B3 B8 H8B 119.7(14) . . n
B4 B8 H8B 119.7(15) . . n
B9 B8 H8B 122.5(13) . . n
B12 B8 H8B 124.7(15) . . n
N1 B9 B8 118.37(17) . . y
N1 B9 B12 118.12(17) . . y
B8 B9 B12 60.54(15) . . y
N1 B9 B5 127.39(17) . . y
B8 B9 B5 106.66(16) . . y
B12 B9 B5 106.67(16) . . y
N1 B9 B4 124.00(18) . . y
B8 B9 B4 59.31(15) . . y
B12 B9 B4 107.35(16) . . y
B5 B9 B4 59.30(13) . . y
N1 B9 B10 122.40(17) . . y
B8 B9 B10 108.49(15) . . y
B12 B9 B10 59.92(13) . . y
B5 B9 B10 59.58(13) . . y
B4 B9 B10 107.59(15) . . y
N2 B10 B5 116.59(18) . . y
N2 B10 B12 124.23(19) . . y
B5 B10 B12 106.33(16) . . y
N2 B10 B6 124.89(18) . . y
B5 B10 B6 59.93(14) . . y
B12 B10 B6 106.52(16) . . y
N2 B10 B11 129.36(19) . . y
B5 B10 B11 107.32(17) . . y
B12 B10 B11 59.67(13) . . y
B6 B10 B11 59.49(14) . . y
N2 B10 B9 115.33(16) . . y
B5 B10 B9 59.79(12) . . y
B12 B10 B9 59.28(12) . . y
B6 B10 B9 107.73(17) . . y
B11 B10 B9 107.69(16) . . y
C7 B11 B6 103.02(19) . . y
C7 B11 B2 57.86(15) . . y
B6 B11 B2 59.29(15) . . y
C7 B11 B12 57.68(14) . . y
B6 B11 B12 107.35(18) . . y
B2 B11 B12 106.51(19) . . y
C7 B11 B10 103.59(17) . . y
B6 B11 B10 60.17(14) . . y
B2 B11 B10 107.36(18) . . y
B12 B11 B10 60.05(13) . . y
C7 B11 H11B 117.5(13) . . n
B6 B11 H11B 129.7(13) . . n
B2 B11 H11B 119.4(13) . . n
B12 B11 H11B 118.8(13) . . n
B10 B11 H11B 129.0(13) . . n
C7 B12 B9 104.79(18) . . y
C7 B12 B11 59.37(14) . . y
B9 B12 B11 109.41(17) . . y
C7 B12 B8 58.84(14) . . y
B9 B12 B8 59.63(13) . . y
B11 B12 B8 109.24(18) . . y
C7 B12 B10 105.05(17) . . y
B9 B12 B10 60.80(13) . . y
B11 B12 B10 60.28(13) . . y
B8 B12 B10 108.47(17) . . y
C7 B12 H12B 119.7(12) . . n
B9 B12 H12B 125.5(12) . . n
B11 B12 H12B 119.3(12) . . n
B8 B12 H12B 119.0(12) . . n
B10 B12 H12B 126.3(12) . . n
C2 N1 B9 126.18(17) . . y
C2 N1 H2 116.3(16) . . n
B9 N1 H2 116.3(16) . . n
O1 C2 N1 121.90(17) . . y
O1 C2 C4 120.09(16) . . y
N1 C2 C4 118.01(16) . . y
C8 C4 C12 119.01(19) . . y
C8 C4 C2 118.39(18) . . y
C12 C4 C2 122.56(18) . . y
C9 C8 C4 120.5(2) . . y
C9 C8 H8 120.9(16) . . n
C4 C8 H8 118.5(16) . . n
C8 C9 C10 120.1(2) . . y
C8 C9 H9 115.0(18) . . n
C10 C9 H9 124.8(18) . . n
C11 C10 C9 119.6(2) . . y
C11 C10 H10 125.6(15) . . n
C9 C10 H10 114.7(15) . . n
C10 C11 C12 121.1(2) . . y
C10 C11 H11 123.0(14) . . n
C12 C11 H11 115.9(14) . . n
C11 C12 C4 119.6(2) . . y
C11 C12 H12 122.1(15) . . n
C4 C12 H12 118.3(15) . . n
C3 N2 B10 128.64(19) . . y
C3 N2 H3 115.9(16) . . n
B10 N2 H3 115.4(16) . . n
O2 C3 N2 122.6(2) . . y
O2 C3 C5 120.52(19) . . y
N2 C3 C5 116.86(18) . . y
C17 C5 C13 118.9(2) . . y
C17 C5 C3 117.88(19) . . y
C13 C5 C3 123.21(19) . . y
C14 C13 C5 120.1(2) . . y
C14 C13 H13 121.9(14) . . n
C5 C13 H13 118.0(14) . . n
C15 C14 C13 120.2(2) . . y
C15 C14 H14 119.0(16) . . n
C13 C14 H14 120.7(16) . . n
C16 C15 C14 120.2(2) . . y
C16 C15 H15 120.4(14) . . n
C14 C15 H15 119.3(14) . . n
C15 C16 C17 119.9(2) . . y
C15 C16 H16 121.2(13) . . n
C17 C16 H16 118.9(14) . . n
C5 C17 C16 120.6(2) . . y
C5 C17 H17 120.9(16) . . n
C16 C17 H17 118.5(16) . . n

loop_
_geom_bond_atom_site_label_1
_geom_bond_atom_site_label_2
_geom_bond_distance
_geom_bond_site_symmetry_2
_geom_bond_publ_flag
C1 B3 1.681(4) . y
C1 B2 1.685(4) . y
C1 B5 1.707(3) . y
C1 B6 1.708(4) . y
C1 B4 1.714(3) . y
C1 H1 0.91(3) . n
B2 C7 1.697(3) . y
B2 B6 1.762(4) . y
B2 B11 1.782(4) . y
B2 B3 1.786(4) . y
B2 H2B 1.04(2) . n
B3 C7 1.700(4) . y
B3 B4 1.766(4) . y
B3 B8 1.767(4) . y
B3 H3B 1.04(3) . n
B4 B8 1.769(4) . y
B4 B5 1.776(3) . y
B4 B9 1.799(3) . y
B4 H4B 1.08(3) . n
B5 B6 1.789(4) . y
B5 B10 1.789(3) . y
B5 B9 1.793(3) . y
B5 H5B 1.10(2) . n
B6 B11 1.780(4) . y
B6 B10 1.793(3) . y
B6 H6B 1.06(2) . n
C7 B12 1.694(3) . y
C7 B8 1.715(3) . y
C7 B11 1.725(4) . y
C7 H7 0.93(3) . n
B8 B9 1.776(3) . y
B8 B12 1.793(4) . y
B8 H8B 1.13(3) . n
B9 N1 1.485(3) . y
B9 B12 1.780(3) . y
B9 B10 1.807(3) . y
B10 N2 1.475(3) . y
B10 B12 1.792(3) . y
B10 B11 1.796(3) . y
B11 B12 1.785(3) . y
B11 H11B 1.04(2) . n
B12 H12B 1.06(2) . n
N1 C2 1.341(2) . y
N1 H2 0.82(3) . n
C2 O1 1.246(2) . y
C2 C4 1.497(3) . y
C4 C8 1.396(3) . y
C4 C12 1.396(3) . y
C8 C9 1.380(3) . y
C8 H8 0.89(3) . n
C9 C10 1.392(4) . y
C9 H9 0.91(3) . n
C10 C11 1.367(4) . y
C10 H10 1.02(3) . n
C11 C12 1.392(3) . y
C11 H11 0.95(3) . n
C12 H12 0.99(3) . n
N2 C3 1.344(3) . y
N2 H3 0.83(2) . n
C3 O2 1.224(3) . y
C3 C5 1.513(3) . y
C5 C17 1.389(3) . y
C5 C13 1.392(3) . y
C13 C14 1.391(3) . y
C13 H13 0.94(3) . n
C14 C15 1.378(4) . y
C14 H14 1.01(3) . n
C15 C16 1.376(4) . y
C15 H15 1.00(3) . n
C16 C17 1.391(3) . y
C16 H16 1.01(3) . n
C17 H17 0.99(3) . n

loop_
_geom_torsion_atom_site_label_1
_geom_torsion_atom_site_label_2
_geom_torsion_atom_site_label_3
_geom_torsion_atom_site_label_4
_geom_torsion
_geom_torsion_site_symmetry_1
_geom_torsion_site_symmetry_2
_geom_torsion_site_symmetry_3
_geom_torsion_site_symmetry_4
_geom_torsion_publ_flag
B12 B9 N1 C2 -125.0(2) . . . . y
B12 B10 N2 C3 -75.8(3) . . . . y
B9 N1 C2 O1 1.0(3) . . . . y
B10 N2 C3 O2 -0.6(4) . . . . y
